data_7054662
loop_
_publ_author_name
'Karmakar, Anirban'
'Guedes da Silva, M. F\'atima C.'
'Hazra, Susanta'
'Pombeiro, Armando J. L.'

_publ_section_title
;
 Zinc amidoisophthalate complexes and their catalytic application in the
 diastereoselective Henry reaction
;
_journal_issue 4
_journal_name_full 'New J. Chem.'
_journal_page_first 3004
_journal_paper_doi 10.1039/C4NJ02371D
_journal_volume 39
_journal_year 2015
_chemical_formula_moiety 'C15 H13 N O7 Zn'
_chemical_formula_sum 'C15 H13 N O7 Zn'
_chemical_formula_weight 384.63
_chemical_name_systematic
;
 ?
;
_space_group_crystal_system orthorhombic
_space_group_IT_number 19
_space_group_name_Hall 'P 2ac 2ab'
_space_group_name_H-M_alt 'P 21 21 21'
_symmetry_space_group_name_Hall 'P 2ac 2ab'
_symmetry_space_group_name_H-M 'P 21 21 21'
_atom_sites_solution_hydrogens mixed
_audit_creation_method SHELXL-2014
_audit_update_record
;
2014-12-17 deposited with the CCDC.
2015-02-05 downloaded from the CCDC.
;
_cell_angle_alpha 90
_cell_angle_beta 90
_cell_angle_gamma 90
_cell_formula_units_Z 4
_cell_length_a 5.2989(5)
_cell_length_b 15.3102(12)
_cell_length_c 19.3432(17)
_cell_measurement_reflns_used 9928
_cell_measurement_temperature 296(2)
_cell_measurement_theta_max 28.27
_cell_measurement_theta_min 2.49
_cell_volume 1569.3(2)
_computing_publication_material 'WinGX publication routines (Farrugia, 1999)'
_computing_structure_refinement 'SHELXL-2014 (Sheldrick, 2014)'
_computing_structure_solution 'SIR97 (Giacovazzo et al, 1997)'
_diffrn_ambient_temperature 296(2)
_diffrn_measured_fraction_theta_full 0.981
_diffrn_measured_fraction_theta_max 0.975
_diffrn_measurement_device_type 'Bruker APEX-II PHOTON 100 detector'
_diffrn_measurement_method '\f and \w scans'
_diffrn_radiation_source 'fine-focus sealed tube'
_diffrn_radiation_type MoK\a
_diffrn_radiation_wavelength 0.71073
_diffrn_reflns_av_R_equivalents 0.0219
_diffrn_reflns_av_unetI/netI 0.0266
_diffrn_reflns_Laue_measured_fraction_full 0.981
_diffrn_reflns_Laue_measured_fraction_max 0.975
_diffrn_reflns_limit_h_max 7
_diffrn_reflns_limit_h_min -7
_diffrn_reflns_limit_k_max 19
_diffrn_reflns_limit_k_min -19
_diffrn_reflns_limit_l_max 25
_diffrn_reflns_limit_l_min -25
_diffrn_reflns_number 18056
_diffrn_reflns_point_group_measured_fraction_full 0.976
_diffrn_reflns_point_group_measured_fraction_max 0.968
_diffrn_reflns_theta_full 25.242
_diffrn_reflns_theta_max 28.337
_diffrn_reflns_theta_min 2.491
_exptl_absorpt_coefficient_mu 1.603
_exptl_absorpt_correction_T_max 0.7
_exptl_absorpt_correction_T_min 0.6
_exptl_absorpt_correction_type multi-scan
_exptl_absorpt_process_details SADABS
_exptl_crystal_colour colourless
_exptl_crystal_density_diffrn 1.628
_exptl_crystal_description Block
_exptl_crystal_F_000 784
_exptl_crystal_size_max 0.330
_exptl_crystal_size_mid 0.260
_exptl_crystal_size_min 0.210
_refine_diff_density_max 1.074
_refine_diff_density_min -0.345
_refine_diff_density_rms 0.086
_refine_ls_abs_structure_details
;
 Flack x determined using 1515 quotients [(I+)-(I-)]/[(I+)+(I-)]
 (Parsons, Flack and Wagner, Acta Cryst. B69 (2013) 249-259).
;
_refine_ls_abs_structure_Flack 0.003(3)
_refine_ls_extinction_method none
_refine_ls_goodness_of_fit_ref 1.063
_refine_ls_hydrogen_treatment mixed
_refine_ls_matrix_type full
_refine_ls_number_parameters 220
_refine_ls_number_reflns 3780
_refine_ls_number_restraints 0
_refine_ls_restrained_S_all 1.063
_refine_ls_R_factor_all 0.0343
_refine_ls_R_factor_gt 0.0337
_refine_ls_shift/su_max 0.001
_refine_ls_shift/su_mean 0.000
_refine_ls_structure_factor_coef Fsqd
_refine_ls_weighting_details 'w=1/[\s^2^(Fo^2^)+(0.0639P)^2^+0.2826P] where P=(Fo^2^+2Fc^2^)/3'
_refine_ls_weighting_scheme calc
_refine_ls_wR_factor_gt 0.0883
_refine_ls_wR_factor_ref 0.0893
_reflns_Friedel_coverage 0.704
_reflns_Friedel_fraction_full 0.969
_reflns_Friedel_fraction_max 0.958
_reflns_number_gt 3691
_reflns_number_total 3780
_reflns_threshold_expression 'I > 2\s(I)'
_cod_data_source_file c4nj02371d2.cif
_cod_data_source_block Compound3
_cod_depositor_comments 'Adding full bibliography for 7054660--7054663.cif.'
_cod_database_code 7054662
_shelx_space_group_comment
;
The symmetry employed for this shelxl refinement is uniquely defined
by the following loop, which should always be used as a source of
symmetry information in preference to the above space-group names.
They are only intended as comments.
;
_shelx_estimated_absorpt_t_min 0.620
_shelx_estimated_absorpt_t_max 0.730
_shelxl_version_number 2014-3

loop_
_space_group_symop_operation_xyz
'x, y, z'
'x+1/2, -y+1/2, -z'
'-x, y+1/2, -z+1/2'
'-x+1/2, -y, z+1/2'

loop_
_atom_site_label
_atom_site_type_symbol
_atom_site_fract_x
_atom_site_fract_y
_atom_site_fract_z
_atom_site_U_iso_or_equiv
_atom_site_adp_type
_atom_site_occupancy
_atom_site_site_symmetry_order
_atom_site_calc_flag
_atom_site_refinement_flags_posn
_atom_site_refinement_flags_adp
Zn1 Zn 0.11229(6) 0.09546(2) 0.10540(2) 0.03187(12) Uani 1 1 d . .
O1 O -0.1305(5) 0.04009(16) 0.16875(14) 0.0482(6) Uani 1 1 d . .
O2 O -0.0073(8) -0.0960(2) 0.1510(2) 0.0815(12) Uani 1 1 d . .
O3 O 0.2214(6) 0.19023(18) 0.16644(13) 0.0488(6) Uani 1 1 d . .
O4 O 0.4826(6) 0.22627(16) 0.08133(12) 0.0441(5) Uani 1 1 d . .
O6 O 0.3772(6) 0.0073(2) 0.08052(14) 0.0526(6) Uani 1 1 d . .
C2 C -0.1313(6) -0.0414(2) 0.18169(15) 0.0340(6) Uani 1 1 d . .
C3 C 0.3058(5) 0.43165(19) 0.26046(14) 0.0307(5) Uani 1 1 d . .
C4 C 0.3780(6) 0.24165(19) 0.13775(14) 0.0328(5) Uani 1 1 d . .
C5 C 0.4281(6) 0.32612(19) 0.17437(14) 0.0312(5) Uani 1 1 d . .
C6 C 0.6239(6) 0.38089(19) 0.15265(14) 0.0317(5) Uani 1 1 d . .
H6 H 0.7301 0.3638 0.1169 0.038 Uiso 1 1 calc R U
C7 C 0.6589(5) 0.46151(19) 0.18510(14) 0.0307(5) Uani 1 1 d . .
C8 C 0.4970(6) 0.4866(2) 0.23857(14) 0.0315(5) Uani 1 1 d . .
H8 H 0.5180 0.5408 0.2596 0.038 Uiso 1 1 calc R U
C9 C 0.2703(6) 0.3514(2) 0.22866(15) 0.0317(6) Uani 1 1 d . .
H9 H 0.1417 0.3145 0.2434 0.038 Uiso 1 1 calc R U
N1 N 0.8516(6) 0.52226(19) 0.16773(13) 0.0375(6) Uani 1 1 d . .
C11 C 1.0007(6) 0.5250(2) 0.11170(15) 0.0333(5) Uani 1 1 d . .
O7 O 0.9967(6) 0.46875(19) 0.06625(12) 0.0527(7) Uani 1 1 d . .
C13 C 1.1797(5) 0.6008(2) 0.10719(15) 0.0348(5) Uani 1 1 d . .
C14 C 1.1988(8) 0.6646(3) 0.1580(2) 0.0530(9) Uani 1 1 d . .
H14 H 1.0947 0.6626 0.1966 0.064 Uiso 1 1 calc R U
C15 C 1.3742(11) 0.7314(3) 0.1506(2) 0.0650(12) Uani 1 1 d . .
H15 H 1.3876 0.7736 0.1850 0.078 Uiso 1 1 calc R U
C16 C 1.5276(8) 0.7364(3) 0.0940(3) 0.0611(11) Uani 1 1 d . .
H16 H 1.6451 0.7812 0.0901 0.073 Uiso 1 1 calc R U
C17 C 1.5060(9) 0.6736(3) 0.0421(3) 0.0623(11) Uani 1 1 d . .
H17 H 1.6076 0.6766 0.0029 0.075 Uiso 1 1 calc R U
C18 C 1.3320(8) 0.6068(3) 0.0493(2) 0.0510(8) Uani 1 1 d . .
H18 H 1.3172 0.5652 0.0146 0.061 Uiso 1 1 calc R U
O5 O -0.0913(6) 0.1366(2) 0.02347(14) 0.0541(7) Uani 1 1 d . .
H6B H 0.4108 0.0117 0.0315 0.081 Uiso 1 1 d . U
H5A H -0.0322 0.1800 -0.0077 0.081 Uiso 1 1 d . U
H6A H 0.3527 -0.0476 0.0972 0.081 Uiso 1 1 d . U
H5B H -0.2502 0.1603 0.0348 0.081 Uiso 1 1 d . U
H1N H 0.842(12) 0.565(4) 0.188(3) 0.081 Uiso 1 1 d . U

loop_
_atom_site_aniso_label
_atom_site_aniso_U_11
_atom_site_aniso_U_22
_atom_site_aniso_U_33
_atom_site_aniso_U_23
_atom_site_aniso_U_13
_atom_site_aniso_U_12
Zn1 0.03752(18) 0.02794(18) 0.03014(17) -0.00096(11) 0.00655(12) -0.00347(13)
O1 0.0481(13) 0.0358(13) 0.0606(14) 0.0180(10) 0.0232(12) 0.0029(11)
O2 0.111(3) 0.0397(16) 0.094(2) -0.0027(16) 0.068(2) -0.0077(17)
O3 0.0629(15) 0.0399(14) 0.0437(12) -0.0127(10) 0.0114(11) -0.0168(12)
O4 0.0628(14) 0.0333(12) 0.0362(10) -0.0091(9) 0.0096(10) -0.0012(11)
O6 0.0504(13) 0.0564(16) 0.0508(13) 0.0017(11) 0.0078(12) 0.0079(13)
C2 0.0348(13) 0.0334(15) 0.0337(12) 0.0027(10) 0.0023(12) -0.0041(11)
C3 0.0320(12) 0.0308(14) 0.0293(11) -0.0019(10) -0.0008(10) 0.0064(10)
C4 0.0375(13) 0.0287(14) 0.0323(12) -0.0034(10) -0.0006(11) 0.0008(12)
C5 0.0356(13) 0.0281(14) 0.0300(12) -0.0036(10) -0.0010(10) 0.0016(10)
C6 0.0344(12) 0.0323(14) 0.0286(11) -0.0051(10) 0.0012(11) 0.0026(11)
C7 0.0309(13) 0.0314(14) 0.0299(11) -0.0019(10) -0.0010(10) -0.0009(10)
C8 0.0364(13) 0.0287(14) 0.0294(11) -0.0060(10) -0.0016(11) 0.0030(11)
C9 0.0326(13) 0.0298(15) 0.0328(13) -0.0019(10) 0.0002(11) 0.0021(10)
N1 0.0421(14) 0.0340(13) 0.0363(12) -0.0095(10) 0.0050(11) -0.0082(11)
C11 0.0382(13) 0.0327(15) 0.0290(12) -0.0004(11) -0.0021(11) -0.0031(11)
O7 0.0716(17) 0.0508(15) 0.0357(11) -0.0120(10) 0.0141(12) -0.0221(13)
C13 0.0348(12) 0.0319(14) 0.0377(13) 0.0022(12) -0.0050(11) -0.0023(10)
C14 0.061(2) 0.050(2) 0.0481(18) -0.0080(16) 0.0026(17) -0.0191(18)
C15 0.078(3) 0.050(2) 0.067(2) -0.0081(18) -0.009(2) -0.027(2)
C16 0.052(2) 0.046(2) 0.085(3) 0.007(2) -0.009(2) -0.0178(17)
C17 0.054(2) 0.060(3) 0.073(3) 0.005(2) 0.016(2) -0.017(2)
C18 0.054(2) 0.045(2) 0.0530(19) -0.0040(15) 0.0096(15) -0.0133(16)
O5 0.0598(16) 0.0543(17) 0.0483(13) 0.0080(11) 0.0026(13) 0.0025(14)

loop_
_atom_type_symbol
_atom_type_description
_atom_type_scat_dispersion_real
_atom_type_scat_dispersion_imag
_atom_type_scat_source
C C 0.0033 0.0016 'International Tables Vol C Tables 4.2.6.8 and 6.1.1.4'
H H 0.0000 0.0000 'International Tables Vol C Tables 4.2.6.8 and 6.1.1.4'
O O 0.0106 0.0060 'International Tables Vol C Tables 4.2.6.8 and 6.1.1.4'
Zn Zn 0.2839 1.4301 'International Tables Vol C Tables 4.2.6.8 and 6.1.1.4'
N N 0.0061 0.0033 'International Tables Vol C Tables 4.2.6.8 and 6.1.1.4'

loop_
_geom_angle_atom_site_label_1
_geom_angle_atom_site_label_2
_geom_angle_atom_site_label_3
_geom_angle
_geom_angle_site_symmetry_3
O3 Zn1 O1 97.86(11) .
O3 Zn1 O6 115.88(13) .
O1 Zn1 O6 108.49(11) .
O3 Zn1 O5 113.58(13) .
O1 Zn1 O5 105.90(13) .
O6 Zn1 O5 113.31(12) .
C2 O1 Zn1 123.1(2) .
C4 O3 Zn1 112.86(19) .
Zn1 O6 H6B 108.00 .
Zn1 O6 H6A 116.00 .
H6B O6 H6A 116.00 .
O2 C2 O1 125.1(3) .
O2 C2 C3 120.4(3) 3_545
O1 C2 C3 114.5(3) 3_545
C8 C3 C9 120.2(3) .
C8 C3 C2 120.6(3) 3
C9 C3 C2 119.2(3) 3
O4 C4 O3 123.7(3) .
O4 C4 C5 119.9(3) .
O3 C4 C5 116.3(3) .
C9 C5 C6 120.2(3) .
C9 C5 C4 119.3(3) .
C6 C5 C4 120.4(2) .
C5 C6 C7 119.5(3) .
C5 C6 H6 120.2 .
C7 C6 H6 120.2 .
C8 C7 C6 119.6(3) .
C8 C7 N1 115.8(3) .
C6 C7 N1 124.6(3) .
C3 C8 C7 120.6(3) .
C3 C8 H8 119.7 .
C7 C8 H8 119.7 .
C3 C9 C5 119.8(3) .
C3 C9 H9 120.1 .
C5 C9 H9 120.1 .
C11 N1 C7 129.4(3) .
C11 N1 H1N 115(5) .
C7 N1 H1N 113(5) .
O7 C11 N1 123.0(3) .
O7 C11 C13 120.7(3) .
N1 C11 C13 116.3(3) .
C18 C13 C14 118.9(3) .
C18 C13 C11 117.9(3) .
C14 C13 C11 123.3(3) .
C13 C14 C15 119.6(4) .
C13 C14 H14 120.2 .
C15 C14 H14 120.2 .
C16 C15 C14 121.4(4) .
C16 C15 H15 119.3 .
C14 C15 H15 119.3 .
C15 C16 C17 119.3(4) .
C15 C16 H16 120.3 .
C17 C16 H16 120.3 .
C18 C17 C16 119.4(4) .
C18 C17 H17 120.3 .
C16 C17 H17 120.3 .
C13 C18 C17 121.4(4) .
C13 C18 H18 119.3 .
C17 C18 H18 119.3 .
Zn1 O5 H5A 123.00 .
Zn1 O5 H5B 115.00 .
H5A O5 H5B 100.00 .

loop_
_geom_bond_atom_site_label_1
_geom_bond_atom_site_label_2
_geom_bond_distance
_geom_bond_site_symmetry_2
Zn1 O3 1.958(2) .
Zn1 O1 1.969(2) .
Zn1 O6 2.006(3) .
Zn1 O5 2.018(3) .
O1 C2 1.273(4) .
O2 C2 1.217(4) .
O3 C4 1.271(4) .
O4 C4 1.247(4) .
O6 H6B 0.97000 .
O6 H6A 0.91000 .
C2 C3 1.509(4) 3_545
C3 C8 1.384(4) .
C3 C9 1.387(4) .
C3 C2 1.509(4) 3
C4 C5 1.498(4) .
C5 C9 1.397(4) .
C5 C6 1.399(4) .
C6 C7 1.397(4) .
C6 H6 0.9300 .
C7 C8 1.398(4) .
C7 N1 1.421(4) .
C8 H8 0.9300 .
C9 H9 0.9300 .
N1 C11 1.342(4) .
N1 H1N 0.76(6) .
C11 O7 1.231(4) .
C11 C13 1.502(4) .
C13 C18 1.383(5) .
C13 C14 1.389(5) .
C14 C15 1.389(6) .
C14 H14 0.9300 .
C15 C16 1.366(7) .
C15 H15 0.9300 .
C16 C17 1.395(7) .
C16 H16 0.9300 .
C17 C18 1.384(5) .
C17 H17 0.9300 .
C18 H18 0.9300 .
O5 H5A 0.95000 .
O5 H5B 0.94000 .

loop_
_geom_hbond_atom_site_label_D
_geom_hbond_atom_site_label_H
_geom_hbond_atom_site_label_A
_geom_hbond_distance_DH
_geom_hbond_distance_HA
_geom_hbond_distance_DA
_geom_hbond_angle_DHA
_geom_hbond_site_symmetry_A
C6 H6 O7 0.93 2.35 2.916(4) 118.7 .
O6 H6B O7 0.97000 1.97000 2.932(4) 174.4(2) 2_455
O5 H5A O4 0.95000 2.02000 2.944(4) 162.8(2) 2_455
O6 H6A O2 0.91000 2.30000 2.917(4) 125.00 .
O5 H5B O4 0.94000 1.96000 2.870(4) 162.1(2) 1_455
C6 H6 O7 0.93 2.35 2.916(4) 118.7 .
O6 H6B O7 0.97000 1.97000 2.932(4) 174.4(2) 2_455
O5 H5A O4 0.95000 2.02000 2.944(4) 162.8(2) 2_455
O6 H6A O2 0.91000 2.3000 2.917(4) 125.00 .
O5 H5B O4 0.94000 1.96000 2.870(4) 162.1(2) 1_455

loop_
_geom_torsion_atom_site_label_1
_geom_torsion_atom_site_label_2
_geom_torsion_atom_site_label_3
_geom_torsion_atom_site_label_4
_geom_torsion
_geom_torsion_site_symmetry_1
_geom_torsion_site_symmetry_4
Zn1 O1 C2 O2 -9.6(6) . .
Zn1 O1 C2 C3 171.1(2) . 3_545
Zn1 O3 C4 O4 -10.9(4) . .
Zn1 O3 C4 C5 167.0(2) . .
O4 C4 C5 C9 165.7(3) . .
O3 C4 C5 C9 -12.3(4) . .
O4 C4 C5 C6 -11.6(4) . .
O3 C4 C5 C6 170.4(3) . .
C9 C5 C6 C7 -0.7(4) . .
C4 C5 C6 C7 176.6(3) . .
C5 C6 C7 C8 -0.4(4) . .
C5 C6 C7 N1 179.7(3) . .
C9 C3 C8 C7 -1.1(4) . .
C2 C3 C8 C7 179.8(3) 3 .
C6 C7 C8 C3 1.3(4) . .
N1 C7 C8 C3 -178.8(3) . .
C8 C3 C9 C5 0.0(4) . .
C2 C3 C9 C5 179.1(3) 3 .
C6 C5 C9 C3 0.9(4) . .
C4 C5 C9 C3 -176.4(3) . .
C8 C7 N1 C11 -165.6(3) . .
C6 C7 N1 C11 14.3(5) . .
C7 N1 C11 O7 -3.5(6) . .
C7 N1 C11 C13 177.3(3) . .
O7 C11 C13 C18 2.4(5) . .
N1 C11 C13 C18 -178.5(3) . .
O7 C11 C13 C14 -177.7(4) . .
N1 C11 C13 C14 1.4(5) . .
C18 C13 C14 C15 -1.8(6) . .
C11 C13 C14 C15 178.3(4) . .
C13 C14 C15 C16 0.7(8) . .
C14 C15 C16 C17 0.6(8) . .
C15 C16 C17 C18 -0.8(8) . .
C14 C13 C18 C17 1.6(6) . .
C11 C13 C18 C17 -178.5(4) . .
C16 C17 C18 C13 -0.3(7) . .
